data_1520628
loop_
_publ_author_name
'Engle, Keary M.'
'Pfeifer, Lukas'
'Pidgeon, George W.'
'Giuffredi, Guy T.'
'Thompson, Amber L.'
'Paton, Robert S.'
'Brown, John M.'
'Gouverneur, V\'eronique'

_publ_section_title
;
 Coordination diversity in hydrogen-bonded homoleptic fluoride--alcohol
 complexes modulates reactivity
;
_journal_issue 9
_journal_name_full 'Chem. Sci.'
_journal_page_first 5293
_journal_paper_doi 10.1039/C5SC01812A
_journal_volume 6
_journal_year 2015
_chemical_formula_moiety '3(C13 H12 O), C16 H36 N, F'
_chemical_formula_sum 'C55 H72 F N O3'
_chemical_formula_weight 814.18
_chemical_melting_point ?
_space_group_IT_number 2
_symmetry_cell_setting triclinic
_symmetry_space_group_name_Hall '-P 1'
_symmetry_space_group_name_H-M 'P -1'
_atom_sites_solution_hydrogens difmap
_atom_sites_solution_primary direct
_audit_creation_date 13-04-30
_audit_creation_method CRYSTALS_ver_14.40
_audit_update_record
;
2015-05-19 deposited with the CCDC.
2015-06-22 downloaded from the CCDC.
;
_cell_angle_alpha 81.8444(6)
_cell_angle_beta 89.1604(6)
_cell_angle_gamma 78.5486(7)
_cell_formula_units_Z 2
_cell_length_a 9.4953(1)
_cell_length_b 12.1501(2)
_cell_length_c 21.4618(4)
_cell_measurement_reflns_used 10032
_cell_measurement_temperature 150
_cell_measurement_theta_max 27
_cell_measurement_theta_min 5
_cell_volume 2401.96(7)
_computing_cell_refinement 'DENZO/SCALEPACK (Otwinowski & Minor, 1997)'
_computing_data_collection 'COLLECT (Nonius, 2001).'
_computing_data_reduction 'DENZO/SCALEPACK (Otwinowski & Minor, 1997)'
_computing_molecular_graphics 'CAMERON (Watkin et al., 1996)'
_computing_publication_material 'CRYSTALS (Betteridge et al., 2003)'
_computing_structure_refinement 'CRYSTALS (Betteridge et al., 2003)'
_computing_structure_solution 'SIR92 (Altomare et al., 1994)'
_diffrn_ambient_temperature 150
_diffrn_measured_fraction_theta_full 0.986
_diffrn_measured_fraction_theta_max 0.974
_diffrn_measurement_device Area
_diffrn_measurement_device_type 'Nonius KappaCCD'
_diffrn_measurement_method \w
_diffrn_radiation_monochromator graphite
_diffrn_radiation_type 'Mo K\a'
_diffrn_radiation_wavelength 0.71073
_diffrn_reflns_av_R_equivalents 0.022
_diffrn_reflns_limit_h_max 12
_diffrn_reflns_limit_h_min -12
_diffrn_reflns_limit_k_max 15
_diffrn_reflns_limit_k_min -15
_diffrn_reflns_limit_l_max 27
_diffrn_reflns_limit_l_min -27
_diffrn_reflns_number 40263
_diffrn_reflns_theta_full 25.087
_diffrn_reflns_theta_max 27.568
_diffrn_reflns_theta_min 5.114
_diffrn_standards_number 0
_exptl_absorpt_coefficient_mu 0.070
_exptl_absorpt_correction_T_max 0.99
_exptl_absorpt_correction_T_min 0.65
_exptl_absorpt_correction_type multi-scan
_exptl_absorpt_process_details 'DENZO/SCALEPACK (Otwinowski & Minor, 1997)'
_exptl_crystal_colour clear_pale_colourless
_exptl_crystal_density_diffrn 1.126
_exptl_crystal_density_meas ?
_exptl_crystal_density_method 'not measured'
_exptl_crystal_description block
_exptl_crystal_F_000 884.000
_exptl_crystal_size_max 0.65
_exptl_crystal_size_mid 0.18
_exptl_crystal_size_min 0.14
_refine_diff_density_max 0.53
_refine_diff_density_min -0.35
_refine_ls_extinction_coef 450(90)
_refine_ls_extinction_method 'Larson (1970), Equation 22'
_refine_ls_goodness_of_fit_ref 0.9966
_refine_ls_hydrogen_treatment constr
_refine_ls_matrix_type full
_refine_ls_number_parameters 597
_refine_ls_number_reflns 8998
_refine_ls_number_restraints 256
_refine_ls_R_factor_all 0.0611
_refine_ls_R_factor_gt 0.0480
_refine_ls_shift/su_max 0.0005931
_refine_ls_shift/su_mean 0.0000687
_refine_ls_structure_factor_coef Fsqd
_refine_ls_weighting_details
;
 Method= Modified Sheldrick 
 w=1/[\s^2^(F^2^) + ( 0.05P)^2^ + 0.96P] 
 ,where P=(max(Fo^2^,0) + 2Fc^2^)/3 
;
_refine_ls_weighting_scheme calc
_refine_ls_wR_factor_all 0.1278
_refine_ls_wR_factor_gt 0.1166
_refine_ls_wR_factor_ref 0.1277
_reflns_limit_h_max 12
_reflns_limit_h_min -12
_reflns_limit_k_max 15
_reflns_limit_k_min -15
_reflns_limit_l_max 27
_reflns_limit_l_min 0
_reflns_number_gt 7316
_reflns_number_total 10827
_reflns_threshold_expression I>2.0\s(I)
_oxford_diffrn_Wilson_B_factor 3.44
_oxford_diffrn_Wilson_scale 0.55
_oxford_refine_ls_r_factor_ref 0.0611
_oxford_refine_ls_scale 1.317(6)
_oxford_reflns_number_all 8999
_oxford_reflns_threshold_expression_ref I>-3.0\s(I)
_oxford_structure_analysis_title 065ggke01
_cod_data_source_file c5sc01812a2.cif
_cod_data_source_block 2k
_cod_depositor_comments
;
The following automatic conversions were performed:

'_chemical_melting_point' value 'not measured' was changed to '?' -
the value is undefined or not given.

'_exptl_crystal_density_meas' value 'not measured' was changed to '?'
- the value is perceived as not measured.

Automatic conversion script
Id: cif_fix_values 3271 2015-04-21 07:52:19Z andrius 

 Adding full bibliography for 1520618--1520631.cif.
;
_cod_original_formula_sum 'C55 H72 F1 N1 O3'
_cod_database_code 1520628

loop_
_symmetry_equiv_pos_as_xyz
x,y,z
-x,-y,-z

loop_
_atom_site_label
_atom_site_type_symbol
_atom_site_fract_x
_atom_site_fract_y
_atom_site_fract_z
_atom_site_U_iso_or_equiv
_atom_site_occupancy
_atom_site_adp_type
_atom_site_refinement_flags_posn
_atom_site_refinement_flags_occupancy
_atom_site_disorder_assembly
_atom_site_disorder_group
O1 O 0.55996(14) 0.19758(12) 0.69367(6) 0.0598 1.0000 Uani . . . .
O2 O 0.26656(12) 0.55784(9) 0.70626(5) 0.0440 1.0000 Uani . . . .
O3 O 0.25801(12) 0.30950(11) 0.82809(5) 0.0500 1.0000 Uani . . . .
C11 C 0.51437(18) 0.21305(13) 0.63082(7) 0.0450 1.0000 Uani D . . .
C59 C 0.49700(19) 0.13028(15) 0.85187(9) 0.0488 1.0000 Uani . . . .
C13 C 0.6203(10) 0.3094(9) 0.5355(4) 0.0565 0.50(3) Uani D P 1 1
C61 C 0.6831(2) 0.01465(18) 0.92049(12) 0.0678 1.0000 Uani . . . .
C15 C 0.8553(10) 0.2382(12) 0.5010(3) 0.0551 0.50(3) Uani D P 1 1
C16 C 0.8727(8) 0.1522(11) 0.5506(4) 0.0530 0.50(3) Uani D P 1 1
C17 C 0.7619(9) 0.1440(10) 0.5927(5) 0.0469 0.50(3) Uani D P 1 1
C18 C 0.42759(17) 0.12389(13) 0.61968(7) 0.0391 1.0000 Uani . . . .
C19 C 0.3601(2) 0.07012(18) 0.66890(9) 0.0571 1.0000 Uani . . . .
C20 C 0.2756(2) -0.0059(2) 0.65850(10) 0.0660 1.0000 Uani . . . .
C21 C 0.25578(19) -0.02951(16) 0.59881(9) 0.0531 1.0000 Uani . . . .
C22 C 0.32217(19) 0.02300(15) 0.54951(8) 0.0485 1.0000 Uani . . . .
C23 C 0.40794(18) 0.09849(14) 0.55984(7) 0.0423 1.0000 Uani . . . .
C31 C 0.20272(16) 0.59655(13) 0.76102(7) 0.0371 1.0000 Uani . . . .
C32 C 0.06383(16) 0.68016(12) 0.74281(7) 0.0359 1.0000 Uani . . . .
C33 C 0.03781(18) 0.73647(14) 0.68196(8) 0.0448 1.0000 Uani . . . .
C34 C -0.0877(2) 0.81644(15) 0.66739(10) 0.0537 1.0000 Uani . . . .
C35 C -0.18808(19) 0.84033(15) 0.71303(10) 0.0551 1.0000 Uani . . . .
C36 C -0.16380(18) 0.78465(15) 0.77340(10) 0.0518 1.0000 Uani . . . .
C37 C -0.03885(17) 0.70527(14) 0.78811(8) 0.0420 1.0000 Uani . . . .
C38 C 0.29970(15) 0.65427(13) 0.79561(7) 0.0354 1.0000 Uani . . . .
C39 C 0.37417(18) 0.73045(16) 0.76215(8) 0.0463 1.0000 Uani . . . .
C40 C 0.45436(19) 0.78969(18) 0.79291(9) 0.0549 1.0000 Uani . . . .
C41 C 0.46330(19) 0.77379(17) 0.85775(9) 0.0537 1.0000 Uani . . . .
C42 C 0.3913(2) 0.69763(17) 0.89143(8) 0.0534 1.0000 Uani . . . .
C43 C 0.30978(18) 0.63857(14) 0.86068(8) 0.0441 1.0000 Uani . . . .
C51 C 0.31863(16) 0.29157(13) 0.88924(7) 0.0395 1.0000 Uani . . . .
C52 C 0.19986(16) 0.27592(13) 0.93566(7) 0.0366 1.0000 Uani . . . .
C53 C 0.12801(17) 0.18789(14) 0.93460(8) 0.0406 1.0000 Uani . . . .
C54 C 0.01791(18) 0.17422(16) 0.97642(9) 0.0529 1.0000 Uani . . . .
C55 C -0.0186(2) 0.24727(18) 1.02038(9) 0.0609 1.0000 Uani . . . .
C56 C 0.0525(2) 0.33431(19) 1.02167(9) 0.0641 1.0000 Uani . . . .
C57 C 0.1605(2) 0.34891(16) 0.97951(9) 0.0528 1.0000 Uani . . . .
C58 C 0.44577(15) 0.19159(13) 0.89947(7) 0.0360 1.0000 Uani . . . .
C81 C 0.75296(17) 0.39829(14) 0.83219(7) 0.0399 1.0000 Uani . . . .
C60 C 0.6157(2) 0.04210(17) 0.86237(11) 0.0652 1.0000 Uani . . . .
C83 C 0.6519(2) 0.43151(17) 0.93853(8) 0.0527 1.0000 Uani . . . .
C62 C 0.6322(2) 0.07420(18) 0.96799(11) 0.0619 1.0000 Uani . . . .
C63 C 0.51450(18) 0.16207(15) 0.95808(8) 0.0468 1.0000 Uani . . . .
F1 F 0.43490(11) 0.36839(8) 0.74413(5) 0.0513 1.0000 Uani . . . .
N71 N 0.87553(13) 0.37386(10) 0.72580(5) 0.0317 1.0000 Uani . . . .
C72 C 1.01109(15) 0.39787(13) 0.69277(7) 0.0335 1.0000 Uani . . . .
C73 C 1.03410(18) 0.36276(14) 0.62773(7) 0.0410 1.0000 Uani . . . .
C74 C 1.14053(18) 0.42431(16) 0.59186(8) 0.0475 1.0000 Uani . . . .
C75 C 1.1729(2) 0.38915(18) 0.52742(8) 0.0563 1.0000 Uani . . . .
C76 C 0.74142(16) 0.43273(13) 0.68705(7) 0.0343 1.0000 Uani . . . .
C77 C 0.72701(17) 0.55884(13) 0.66730(8) 0.0407 1.0000 Uani . . . .
C78 C 0.59162(16) 0.60566(14) 0.62740(7) 0.0401 1.0000 Uani . . . .
C79 C 0.57277(19) 0.73214(15) 0.60606(8) 0.0484 1.0000 Uani . . . .
C80 C 0.87532(16) 0.41747(12) 0.78863(6) 0.0324 1.0000 Uani . . . .
C117 C 0.7658(7) 0.1228(9) 0.6018(5) 0.0397 0.50(3) Uani D P 1 2
C82 C 0.76057(18) 0.45768(15) 0.88926(7) 0.0435 1.0000 Uani . . . .
C115 C 0.8855(10) 0.1985(12) 0.5113(5) 0.0532 0.50(3) Uani D P 1 2
C84 C 0.87347(17) 0.24787(12) 0.73452(7) 0.0380 1.0000 Uani . . . .
C85 C 0.98957(19) 0.17241(13) 0.77734(8) 0.0437 1.0000 Uani . . . .
C86 C 0.9823(2) 0.04878(14) 0.77733(9) 0.0503 1.0000 Uani . . . .
C87 C 1.0880(2) -0.03090(15) 0.82321(10) 0.0626 1.0000 Uani . . . .
C112 C 0.6470(9) 0.2081(9) 0.5890(5) 0.0405 0.50(3) Uani D P 1 2
C116 C 0.8858(6) 0.1179(10) 0.5636(5) 0.0474 0.50(3) Uani D P 1 2
C12 C 0.6335(9) 0.2214(9) 0.5853(5) 0.0414 0.50(3) Uani D P 1 1
C14 C 0.7296(12) 0.3160(11) 0.4928(3) 0.0617 0.50(3) Uani D P 1 1
C114 C 0.7694(13) 0.2840(9) 0.4975(4) 0.0548 0.50(3) Uani D P 1 2
C113 C 0.6494(11) 0.2889(9) 0.5354(4) 0.0511 0.50(3) Uani D P 1 2
H591 H 0.4533 0.1495 0.8111 0.0587 1.0000 Uiso R . . .
H131 H 0.5355 0.3652 0.5312 0.0681 0.50(3) Uiso R P 1 1
H611 H 0.7628 -0.0441 0.9275 0.0813 1.0000 Uiso R . . .
H151 H 0.9299 0.2449 0.4714 0.0664 0.50(3) Uiso R P 1 1
H161 H 0.9591 0.0988 0.5565 0.0639 0.50(3) Uiso R P 1 1
H171 H 0.7728 0.0861 0.6263 0.0556 0.50(3) Uiso R P 1 1
H191 H 0.3752 0.0839 0.7096 0.0696 1.0000 Uiso R . . .
H201 H 0.2311 -0.0417 0.6923 0.0799 1.0000 Uiso R . . .
H211 H 0.1964 -0.0803 0.5914 0.0633 1.0000 Uiso R . . .
H221 H 0.3112 0.0070 0.5084 0.0578 1.0000 Uiso R . . .
H231 H 0.4511 0.1346 0.5249 0.0508 1.0000 Uiso R . . .
H311 H 0.1819 0.5323 0.7894 0.0433 1.0000 Uiso R . . .
H331 H 0.1062 0.7209 0.6503 0.0540 1.0000 Uiso R . . .
H341 H -0.1054 0.8521 0.6252 0.0641 1.0000 Uiso R . . .
H351 H -0.2725 0.8931 0.7028 0.0663 1.0000 Uiso R . . .
H361 H -0.2336 0.8005 0.8049 0.0621 1.0000 Uiso R . . .
H371 H -0.0240 0.6680 0.8303 0.0495 1.0000 Uiso R . . .
H391 H 0.3689 0.7428 0.7179 0.0552 1.0000 Uiso R . . .
H401 H 0.5021 0.8439 0.7692 0.0668 1.0000 Uiso R . . .
H411 H 0.5171 0.8159 0.8790 0.0639 1.0000 Uiso R . . .
H421 H 0.3985 0.6848 0.9360 0.0641 1.0000 Uiso R . . .
H431 H 0.2596 0.5856 0.8836 0.0529 1.0000 Uiso R . . .
H511 H 0.3535 0.3630 0.8942 0.0472 1.0000 Uiso R . . .
H531 H 0.1545 0.1376 0.9050 0.0471 1.0000 Uiso R . . .
H541 H -0.0297 0.1158 0.9738 0.0628 1.0000 Uiso R . . .
H551 H -0.0896 0.2368 1.0492 0.0724 1.0000 Uiso R . . .
H561 H 0.0294 0.3852 1.0528 0.0775 1.0000 Uiso R . . .
H571 H 0.2080 0.4095 0.9811 0.0642 1.0000 Uiso R . . .
H811 H 0.7604 0.3177 0.8467 0.0494 1.0000 Uiso R . . .
H812 H 0.6629 0.4269 0.8110 0.0491 1.0000 Uiso R . . .
H601 H 0.6509 0.0026 0.8287 0.0784 1.0000 Uiso R . . .
H831 H 0.6572 0.4712 0.9746 0.0783 1.0000 Uiso R . . .
H832 H 0.6682 0.3495 0.9523 0.0787 1.0000 Uiso R . . .
H833 H 0.5555 0.4548 0.9204 0.0787 1.0000 Uiso R . . .
H621 H 0.6751 0.0548 1.0078 0.0751 1.0000 Uiso R . . .
H631 H 0.4793 0.2019 0.9912 0.0560 1.0000 Uiso R . . .
H721 H 1.0894 0.3592 0.7202 0.0382 1.0000 Uiso R . . .
H722 H 1.0055 0.4799 0.6900 0.0380 1.0000 Uiso R . . .
H731 H 1.0712 0.2816 0.6310 0.0514 1.0000 Uiso R . . .
H732 H 0.9456 0.3808 0.6045 0.0492 1.0000 Uiso R . . .
H741 H 1.2268 0.4134 0.6167 0.0583 1.0000 Uiso R . . .
H742 H 1.0991 0.5056 0.5877 0.0581 1.0000 Uiso R . . .
H753 H 1.2412 0.4305 0.5057 0.0847 1.0000 Uiso R . . .
H752 H 1.2140 0.3095 0.5306 0.0832 1.0000 Uiso R . . .
H751 H 1.0855 0.4032 0.5009 0.0825 1.0000 Uiso R . . .
H762 H 0.6615 0.4165 0.7125 0.0393 1.0000 Uiso R . . .
H761 H 0.7437 0.3947 0.6507 0.0395 1.0000 Uiso R . . .
H771 H 0.7200 0.5982 0.7042 0.0495 1.0000 Uiso R . . .
H772 H 0.8106 0.5732 0.6432 0.0502 1.0000 Uiso R . . .
H781 H 0.5082 0.5887 0.6518 0.0474 1.0000 Uiso R . . .
H782 H 0.5978 0.5659 0.5904 0.0473 1.0000 Uiso R . . .
H793 H 0.4848 0.7608 0.5813 0.0723 1.0000 Uiso R . . .
H792 H 0.5681 0.7737 0.6425 0.0709 1.0000 Uiso R . . .
H791 H 0.6536 0.7491 0.5794 0.0719 1.0000 Uiso R . . .
H801 H 0.9673 0.3818 0.8092 0.0374 1.0000 Uiso R . . .
H802 H 0.8720 0.4973 0.7787 0.0372 1.0000 Uiso R . . .
H1171 H 0.7647 0.0690 0.6361 0.0475 0.50(3) Uiso R P 1 2
H821 H 0.8578 0.4343 0.9083 0.0523 1.0000 Uiso R . . .
H822 H 0.7421 0.5391 0.8757 0.0520 1.0000 Uiso R . . .
H1151 H 0.9670 0.1942 0.4846 0.0649 0.50(3) Uiso R P 1 2
H841 H 0.7772 0.2411 0.7504 0.0454 1.0000 Uiso R . . .
H842 H 0.8829 0.2254 0.6923 0.0453 1.0000 Uiso R . . .
H851 H 0.9788 0.1896 0.8197 0.0517 1.0000 Uiso R . . .
H852 H 1.0822 0.1844 0.7633 0.0530 1.0000 Uiso R . . .
H862 H 0.8836 0.0394 0.7872 0.0607 1.0000 Uiso R . . .
H861 H 1.0029 0.0317 0.7350 0.0608 1.0000 Uiso R . . .
H873 H 1.0892 -0.1065 0.8173 0.0928 1.0000 Uiso R . . .
H872 H 1.0587 -0.0211 0.8663 0.0928 1.0000 Uiso R . . .
H871 H 1.1861 -0.0167 0.8170 0.0929 1.0000 Uiso R . . .
H1161 H 0.9649 0.0590 0.5737 0.0570 0.50(3) Uiso R P 1 2
H141 H 0.7165 0.3736 0.4585 0.0740 0.50(3) Uiso R P 1 1
H1141 H 0.7712 0.3398 0.4615 0.0663 0.50(3) Uiso R P 1 2
H1131 H 0.5698 0.3469 0.5250 0.0615 0.50(3) Uiso R P 1 2
H111 H 0.4497 0.2958 0.6300 0.0481 1.0000 Uiso R . . .
H31 H 0.3246 0.3260 0.7998 0.0760 1.0000 Uiso R . . .
H21 H 0.3267 0.4987 0.7202 0.0671 1.0000 Uiso R . . .
H11 H 0.5128 0.2606 0.7154 0.0919 1.0000 Uiso R . . .

loop_
_atom_site_aniso_label
_atom_site_aniso_U_11
_atom_site_aniso_U_22
_atom_site_aniso_U_33
_atom_site_aniso_U_23
_atom_site_aniso_U_13
_atom_site_aniso_U_12
O1 0.0633(8) 0.0668(8) 0.0483(7) -0.0215(6) -0.0110(6) -0.0004(7)
O2 0.0489(7) 0.0428(6) 0.0401(6) -0.0146(5) 0.0078(5) -0.0025(5)
O3 0.0381(6) 0.0653(8) 0.0411(6) 0.0100(5) -0.0029(5) -0.0090(5)
C11 0.0511(9) 0.0413(9) 0.0423(9) -0.0154(7) -0.0104(7) -0.0011(7)
C59 0.0489(10) 0.0477(10) 0.0496(10) -0.0088(8) 0.0004(8) -0.0077(8)
C13 0.063(3) 0.042(3) 0.065(3) 0.005(3) -0.030(2) -0.018(2)
C61 0.0388(10) 0.0513(11) 0.1027(18) 0.0094(12) 0.0023(11) 0.0019(8)
C15 0.064(3) 0.058(5) 0.047(2) 0.007(3) -0.017(3) -0.029(3)
C16 0.062(3) 0.052(4) 0.044(3) 0.003(3) -0.017(2) -0.014(2)
C17 0.065(3) 0.040(3) 0.034(3) -0.0005(19) -0.010(2) -0.010(2)
C18 0.0380(8) 0.0405(8) 0.0362(8) -0.0096(7) -0.0013(6) 0.0018(7)
C19 0.0580(11) 0.0765(13) 0.0384(9) -0.0140(9) 0.0055(8) -0.0134(10)
C20 0.0601(12) 0.0823(15) 0.0561(12) -0.0010(11) 0.0157(10) -0.0228(11)
C21 0.0407(9) 0.0514(10) 0.0683(12) -0.0099(9) 0.0040(8) -0.0110(8)
C22 0.0499(10) 0.0524(10) 0.0462(10) -0.0144(8) -0.0020(8) -0.0121(8)
C23 0.0485(9) 0.0454(9) 0.0348(8) -0.0073(7) -0.0003(7) -0.0126(7)
C31 0.0414(8) 0.0345(8) 0.0363(8) -0.0085(6) 0.0092(6) -0.0082(6)
C32 0.0362(8) 0.0312(7) 0.0447(9) -0.0116(6) 0.0038(6) -0.0133(6)
C33 0.0437(9) 0.0432(9) 0.0486(10) -0.0049(7) 0.0053(7) -0.0125(7)
C34 0.0517(10) 0.0454(10) 0.0622(12) 0.0024(8) -0.0068(9) -0.0117(8)
C35 0.0362(9) 0.0432(10) 0.0867(15) -0.0134(9) -0.0021(9) -0.0063(7)
C36 0.0378(9) 0.0518(10) 0.0709(13) -0.0228(9) 0.0098(8) -0.0121(8)
C37 0.0391(8) 0.0428(9) 0.0492(9) -0.0152(7) 0.0073(7) -0.0148(7)
C38 0.0313(7) 0.0372(8) 0.0365(8) -0.0072(6) 0.0070(6) -0.0029(6)
C39 0.0411(9) 0.0674(11) 0.0337(8) -0.0072(8) 0.0071(7) -0.0192(8)
C40 0.0461(10) 0.0764(13) 0.0485(10) -0.0050(9) 0.0057(8) -0.0306(9)
C41 0.0464(10) 0.0724(12) 0.0479(10) -0.0102(9) -0.0050(8) -0.0237(9)
C42 0.0605(11) 0.0670(12) 0.0340(9) -0.0057(8) -0.0029(8) -0.0166(9)
C43 0.0501(10) 0.0457(9) 0.0360(8) -0.0021(7) 0.0041(7) -0.0112(8)
C51 0.0359(8) 0.0400(8) 0.0418(9) -0.0021(7) -0.0035(6) -0.0081(7)
C52 0.0335(8) 0.0382(8) 0.0350(8) -0.0012(6) -0.0045(6) -0.0021(6)
C53 0.0368(8) 0.0416(9) 0.0417(9) -0.0048(7) -0.0031(7) -0.0041(7)
C54 0.0397(9) 0.0522(10) 0.0618(11) 0.0106(9) -0.0025(8) -0.0101(8)
C55 0.0496(11) 0.0712(13) 0.0467(10) 0.0124(9) 0.0141(8) 0.0088(10)
C56 0.0737(13) 0.0683(13) 0.0455(11) -0.0146(9) 0.0103(9) 0.0018(11)
C57 0.0588(11) 0.0515(10) 0.0498(10) -0.0143(8) 0.0004(8) -0.0097(9)
C58 0.0305(7) 0.0384(8) 0.0398(8) -0.0015(6) -0.0019(6) -0.0108(6)
C81 0.0419(8) 0.0460(9) 0.0349(8) -0.0050(7) -0.0012(6) -0.0166(7)
C60 0.0612(12) 0.0489(11) 0.0826(15) -0.0147(10) 0.0173(11) -0.0013(9)
C83 0.0555(11) 0.0676(12) 0.0409(9) -0.0134(8) 0.0099(8) -0.0231(9)
C62 0.0424(10) 0.0662(13) 0.0705(13) 0.0159(11) -0.0191(9) -0.0114(9)
C63 0.0422(9) 0.0522(10) 0.0454(9) -0.0002(8) -0.0070(7) -0.0118(8)
F1 0.0584(6) 0.0447(5) 0.0476(6) -0.0089(4) 0.0183(5) -0.0023(5)
N71 0.0351(6) 0.0328(6) 0.0297(6) -0.0040(5) -0.0041(5) -0.0126(5)
C72 0.0324(7) 0.0351(8) 0.0340(8) -0.0045(6) -0.0019(6) -0.0096(6)
C73 0.0453(9) 0.0422(9) 0.0367(8) -0.0094(7) 0.0007(7) -0.0092(7)
C74 0.0361(8) 0.0644(11) 0.0442(9) -0.0147(8) 0.0063(7) -0.0103(8)
C75 0.0493(10) 0.0717(13) 0.0461(10) -0.0145(9) 0.0108(8) -0.0045(9)
C76 0.0336(7) 0.0414(8) 0.0296(7) -0.0040(6) -0.0049(6) -0.0116(6)
C77 0.0385(8) 0.0429(9) 0.0396(8) 0.0005(7) -0.0077(7) -0.0097(7)
C78 0.0337(8) 0.0521(9) 0.0322(8) -0.0037(7) -0.0004(6) -0.0048(7)
C79 0.0444(9) 0.0544(10) 0.0395(9) 0.0018(8) -0.0027(7) 0.0010(8)
C80 0.0376(8) 0.0326(7) 0.0295(7) -0.0050(6) -0.0046(6) -0.0124(6)
C117 0.040(2) 0.041(3) 0.038(3) -0.0060(18) -0.0065(18) -0.0069(18)
C82 0.0490(9) 0.0506(10) 0.0357(8) -0.0077(7) 0.0025(7) -0.0203(8)
C115 0.053(3) 0.058(4) 0.053(3) -0.011(3) 0.002(3) -0.021(3)
C84 0.0483(9) 0.0337(8) 0.0360(8) -0.0058(6) -0.0058(7) -0.0165(7)
C85 0.0546(10) 0.0341(8) 0.0445(9) -0.0057(7) -0.0090(7) -0.0130(7)
C86 0.0593(11) 0.0343(9) 0.0604(11) -0.0106(8) -0.0007(9) -0.0136(8)
C87 0.0854(15) 0.0298(9) 0.0710(13) -0.0059(8) -0.0098(11) -0.0078(9)
C112 0.050(3) 0.036(3) 0.038(3) -0.008(2) -0.011(2) -0.011(2)
C116 0.040(2) 0.051(4) 0.052(3) -0.011(2) -0.006(2) -0.006(2)
C12 0.050(3) 0.035(3) 0.042(3) -0.010(2) -0.020(2) -0.010(2)
C14 0.069(3) 0.057(4) 0.060(3) 0.020(3) -0.026(3) -0.033(3)
C114 0.065(4) 0.047(4) 0.051(3) 0.002(2) 0.000(3) -0.014(3)
C113 0.061(3) 0.043(3) 0.048(3) -0.003(2) -0.008(2) -0.009(2)

loop_
_atom_type_symbol
_atom_type_scat_dispersion_real
_atom_type_scat_dispersion_imag
_atom_type_scat_Cromer_Mann_a1
_atom_type_scat_Cromer_Mann_b1
_atom_type_scat_Cromer_Mann_a2
_atom_type_scat_Cromer_Mann_b2
_atom_type_scat_Cromer_Mann_a3
_atom_type_scat_Cromer_Mann_b3
_atom_type_scat_Cromer_Mann_a4
_atom_type_scat_Cromer_Mann_b4
_atom_type_scat_Cromer_Mann_c
_atom_type_scat_source
C 0.0033 0.0016 2.3100 20.8439 1.0200 10.2075 1.5886 0.5687 0.8650 51.6512 0.2156 'International Tables Vol C 4.2.6.8 and 6.1.1.4'
H 0.0000 0.0000 0.4930 10.5109 0.3229 26.1257 0.1402 3.1424 0.0408 57.7998 0.0030 'International Tables Vol C 4.2.6.8 and 6.1.1.4'
F 0.0171 0.0103 3.5392 10.2825 2.6412 4.2944 1.5170 0.2615 1.0243 26.1476 0.2776 'International Tables Vol C 4.2.6.8 and 6.1.1.4'
N 0.0061 0.0033 12.2126 0.0057 3.1322 9.8933 2.0125 28.9975 1.1663 0.5826 -11.5290 'International Tables Vol C 4.2.6.8 and 6.1.1.4'
O 0.0106 0.0060 3.0485 13.2771 2.2868 5.7011 1.5463 0.3239 0.8670 32.9089 0.2508 'International Tables Vol C 4.2.6.8 and 6.1.1.4'

loop_
_geom_angle_atom_site_label_1
_geom_angle_atom_site_label_2
_geom_angle_atom_site_label_3
_geom_angle
_geom_angle_publ_flag
C11 O1 H11 111.5 no
C31 O2 H21 103.8 no
C51 O3 H31 109.2 no
O1 C11 C18 110.71(14) yes
O1 C11 C12 113.1(5) yes
C18 C11 C12 113.6(7) yes
O1 C11 H111 97.2 no
C18 C11 H111 113.1 no
C12 C11 H111 108.1 no
O1 C11 C18 110.71(14) yes
O1 C11 C112 108.4(5) yes
C18 C11 C112 111.8(6) yes
O1 C11 H111 97.2 no
C18 C11 H111 113.1 no
C112 C11 H111 114.6 no
C58 C59 C60 120.24(18) yes
C58 C59 H591 120.3 no
C60 C59 H591 119.4 no
C12 C13 C14 121.01(6) yes
C12 C13 H131 119.1 no
C14 C13 H131 119.9 no
C60 C61 C62 119.58(18) yes
C60 C61 H611 120.6 no
C62 C61 H611 119.8 no
C16 C15 C14 120.36(6) yes
C16 C15 H151 121.1 no
C14 C15 H151 118.6 no
C15 C16 C17 119.82(6) yes
C15 C16 H161 120.5 no
C17 C16 H161 119.6 no
C16 C17 C12 120.98(6) yes
C16 C17 H171 120.3 no
C12 C17 H171 118.7 no
C11 C18 C19 120.66(15) yes
C11 C18 C23 121.53(14) yes
C19 C18 C23 117.73(16) yes
C18 C19 C20 120.81(17) yes
C18 C19 H191 118.8 no
C20 C19 H191 120.3 no
C19 C20 C21 120.91(18) yes
C19 C20 H201 119.7 no
C21 C20 H201 119.4 no
C20 C21 C22 118.99(17) yes
C20 C21 H211 121.1 no
C22 C21 H211 119.9 no
C21 C22 C23 120.26(17) yes
C21 C22 H221 120.3 no
C23 C22 H221 119.5 no
C18 C23 C22 121.30(16) yes
C18 C23 H231 120.1 no
C22 C23 H231 118.5 no
O2 C31 C32 109.01(12) yes
O2 C31 C38 112.49(12) yes
C32 C31 C38 108.77(12) yes
O2 C31 H311 109.0 no
C32 C31 H311 109.3 no
C38 C31 H311 108.3 no
C31 C32 C33 121.67(14) yes
C31 C32 C37 119.93(14) yes
C33 C32 C37 118.36(15) yes
C32 C33 C34 120.31(16) yes
C32 C33 H331 119.9 no
C34 C33 H331 119.8 no
C33 C34 C35 120.45(18) yes
C33 C34 H341 119.2 no
C35 C34 H341 120.3 no
C34 C35 C36 119.76(17) yes
C34 C35 H351 120.0 no
C36 C35 H351 120.2 no
C35 C36 C37 119.96(17) yes
C35 C36 H361 119.9 no
C37 C36 H361 120.2 no
C32 C37 C36 121.17(17) yes
C32 C37 H371 120.3 no
C36 C37 H371 118.6 no
C31 C38 C39 120.06(14) yes
C31 C38 C43 121.74(14) yes
C39 C38 C43 118.07(15) yes
C38 C39 C40 120.91(15) yes
C38 C39 H391 119.8 no
C40 C39 H391 119.3 no
C39 C40 C41 120.59(16) yes
C39 C40 H401 119.9 no
C41 C40 H401 119.5 no
C40 C41 C42 119.06(16) yes
C40 C41 H411 120.6 no
C42 C41 H411 120.4 no
C41 C42 C43 120.50(16) yes
C41 C42 H421 119.7 no
C43 C42 H421 119.8 no
C42 C43 C38 120.87(16) yes
C42 C43 H431 121.1 no
C38 C43 H431 118.1 no
O3 C51 C52 107.60(12) yes
O3 C51 C58 113.19(13) yes
C52 C51 C58 111.51(12) yes
O3 C51 H511 106.0 no
C52 C51 H511 109.8 no
C58 C51 H511 108.6 no
C51 C52 C53 120.27(14) yes
C51 C52 C57 121.21(15) yes
C53 C52 C57 118.53(15) yes
C52 C53 C54 120.44(16) yes
C52 C53 H531 119.0 no
C54 C53 H531 120.5 no
C53 C54 C55 120.11(18) yes
C53 C54 H541 118.4 no
C55 C54 H541 121.5 no
C54 C55 C56 119.62(17) yes
C54 C55 H551 120.2 no
C56 C55 H551 120.1 no
C55 C56 C57 120.28(18) yes
C55 C56 H561 120.5 no
C57 C56 H561 119.2 no
C52 C57 C56 121.01(18) yes
C52 C57 H571 120.0 no
C56 C57 H571 118.9 no
C51 C58 C59 121.85(14) yes
C51 C58 C63 119.67(15) yes
C59 C58 C63 118.47(15) yes
C80 C81 C82 109.29(12) yes
C80 C81 H811 110.5 no
C82 C81 H811 108.2 no
C80 C81 H812 110.4 no
C82 C81 H812 109.7 no
H811 C81 H812 108.7 no
C59 C60 C61 120.5(2) yes
C59 C60 H601 118.9 no
C61 C60 H601 120.6 no
C82 C83 H831 111.4 no
C82 C83 H832 109.6 no
H831 C83 H832 110.0 no
C82 C83 H833 109.6 no
H831 C83 H833 108.6 no
H832 C83 H833 107.5 no
C61 C62 C63 120.40(19) yes
C61 C62 H621 120.3 no
C63 C62 H621 119.3 no
C58 C63 C62 120.77(18) yes
C58 C63 H631 119.4 no
C62 C63 H631 119.8 no
C72 N71 C76 111.28(11) yes
C72 N71 C80 106.13(10) yes
C76 N71 C80 110.89(11) yes
C72 N71 C84 111.10(11) yes
C76 N71 C84 106.17(10) yes
C80 N71 C84 111.35(11) yes
N71 C72 C73 115.89(12) yes
N71 C72 H721 106.0 no
C73 C72 H721 110.1 no
N71 C72 H722 106.1 no
C73 C72 H722 109.5 no
H721 C72 H722 109.0 no
C72 C73 C74 110.37(13) yes
C72 C73 H731 110.3 no
C74 C73 H731 108.6 no
C72 C73 H732 110.3 no
C74 C73 H732 108.4 no
H731 C73 H732 108.8 no
C73 C74 C75 112.91(15) yes
C73 C74 H741 109.4 no
C75 C74 H741 111.3 no
C73 C74 H742 107.1 no
C75 C74 H742 110.0 no
H741 C74 H742 105.9 no
C74 C75 H753 110.6 no
C74 C75 H752 111.1 no
H753 C75 H752 107.7 no
C74 C75 H751 111.9 no
H753 C75 H751 108.2 no
H752 C75 H751 107.1 no
N71 C76 C77 115.78(11) yes
N71 C76 H762 105.5 no
C77 C76 H762 110.9 no
N71 C76 H761 105.9 no
C77 C76 H761 110.2 no
H762 C76 H761 108.1 no
C76 C77 C78 110.20(13) yes
C76 C77 H771 110.4 no
C78 C77 H771 108.0 no
C76 C77 H772 109.4 no
C78 C77 H772 109.6 no
H771 C77 H772 109.1 no
C77 C78 C79 112.20(14) yes
C77 C78 H781 108.9 no
C79 C78 H781 110.3 no
C77 C78 H782 108.3 no
C79 C78 H782 109.4 no
H781 C78 H782 107.6 no
C78 C79 H793 111.0 no
C78 C79 H792 110.8 no
H793 C79 H792 108.1 no
C78 C79 H791 110.6 no
H793 C79 H791 107.5 no
H792 C79 H791 108.7 no
N71 C80 C81 116.36(11) yes
N71 C80 H801 106.7 no
C81 C80 H801 110.1 no
N71 C80 H802 105.6 no
C81 C80 H802 109.0 no
H801 C80 H802 108.7 no
C112 C117 C116 121.04(6) yes
C112 C117 H1171 118.7 no
C116 C117 H1171 120.3 no
C81 C82 C83 112.41(13) yes
C81 C82 H821 109.5 no
C83 C82 H821 108.9 no
C81 C82 H822 108.7 no
C83 C82 H822 108.7 no
H821 C82 H822 108.6 no
C116 C115 C114 120.37(6) yes
C116 C115 H1151 119.9 no
C114 C115 H1151 119.7 no
N71 C84 C85 115.82(12) yes
N71 C84 H841 105.8 no
C85 C84 H841 110.9 no
N71 C84 H842 105.9 no
C85 C84 H842 109.3 no
H841 C84 H842 108.7 no
C84 C85 C86 110.08(13) yes
C84 C85 H851 110.9 no
C86 C85 H851 109.0 no
C84 C85 H852 110.1 no
C86 C85 H852 109.2 no
H851 C85 H852 107.6 no
C85 C86 C87 112.78(15) yes
C85 C86 H862 108.4 no
C87 C86 H862 110.5 no
C85 C86 H861 107.3 no
C87 C86 H861 109.6 no
H862 C86 H861 108.1 no
C86 C87 H873 109.6 no
C86 C87 H872 109.5 no
H873 C87 H872 109.0 no
C86 C87 H871 111.5 no
H873 C87 H871 108.1 no
H872 C87 H871 109.1 no
C11 C112 C117 121.00(6) yes
C11 C112 C113 121.07(6) yes
C117 C112 C113 117.91(6) yes
C117 C116 C115 119.89(6) yes
C117 C116 H1161 118.9 no
C115 C116 H1161 121.2 no
C11 C12 C13 121.02(6) yes
C11 C12 C17 121.02(6) yes
C13 C12 C17 117.93(6) yes
C13 C14 C15 119.82(6) yes
C13 C14 H141 119.6 no
C15 C14 H141 120.6 no
C115 C114 C113 119.79(6) yes
C115 C114 H1141 119.5 no
C113 C114 H1141 120.7 no
C112 C113 C114 120.98(6) yes
C112 C113 H1131 120.0 no
C114 C113 H1131 119.0 no

loop_
_geom_bond_atom_site_label_1
_geom_bond_atom_site_label_2
_geom_bond_distance
_geom_bond_publ_flag
O1 C11 1.3982(19) yes
O1 H11 0.982 no
O2 C31 1.4116(18) yes
O2 H21 0.845 no
O3 C51 1.4117(19) yes
O3 H31 0.901 no
C11 C18 1.531(2) yes
C11 C12 1.493(5) yes
C11 H111 1.067 no
C11 C18 1.531(2) yes
C11 C112 1.532(4) yes
C11 H111 1.067 no
C59 C58 1.376(2) yes
C59 C60 1.389(3) yes
C59 H591 0.953 no
C13 C12 1.388(4) yes
C13 C14 1.382(4) yes
C13 H131 0.941 no
C61 C60 1.378(3) yes
C61 C62 1.361(3) yes
C61 H611 0.929 no
C15 C16 1.369(4) yes
C15 C14 1.364(4) yes
C15 H151 0.952 no
C16 C17 1.385(5) yes
C16 H161 0.937 no
C17 C12 1.379(4) yes
C17 H171 0.926 no
C18 C19 1.380(2) yes
C18 C23 1.386(2) yes
C19 C20 1.380(3) yes
C19 H191 0.930 no
C20 C21 1.375(3) yes
C20 H201 0.931 no
C21 C22 1.368(3) yes
C21 H211 0.945 no
C22 C23 1.383(2) yes
C22 H221 0.942 no
C23 H231 0.944 no
C31 C32 1.515(2) yes
C31 C38 1.522(2) yes
C31 H311 0.970 no
C32 C33 1.387(2) yes
C32 C37 1.388(2) yes
C33 C34 1.388(2) yes
C33 H331 0.945 no
C34 C35 1.377(3) yes
C34 H341 0.948 no
C35 C36 1.374(3) yes
C35 H351 0.929 no
C36 C37 1.381(2) yes
C36 H361 0.952 no
C37 H371 0.952 no
C38 C39 1.389(2) yes
C38 C43 1.384(2) yes
C39 C40 1.379(2) yes
C39 H391 0.941 no
C40 C41 1.379(3) yes
C40 H401 0.956 no
C41 C42 1.376(3) yes
C41 H411 0.953 no
C42 C43 1.386(2) yes
C42 H421 0.948 no
C43 H431 0.953 no
C51 C52 1.516(2) yes
C51 C58 1.527(2) yes
C51 H511 1.008 no
C52 C53 1.381(2) yes
C52 C57 1.381(2) yes
C53 C54 1.387(2) yes
C53 H531 0.940 no
C54 C55 1.380(3) yes
C54 H541 0.923 no
C55 C56 1.366(3) yes
C55 H551 0.924 no
C56 C57 1.379(3) yes
C56 H561 0.967 no
C57 H571 0.941 no
C58 C63 1.393(2) yes
C81 C80 1.514(2) yes
C81 C82 1.517(2) yes
C81 H811 0.973 no
C81 H812 0.953 no
C60 H601 0.945 no
C83 C82 1.512(2) yes
C83 H831 0.975 no
C83 H832 0.980 no
C83 H833 0.972 no
C62 C63 1.380(3) yes
C62 H621 0.930 no
C63 H631 0.937 no
N71 C72 1.5193(18) yes
N71 C76 1.5249(18) yes
N71 C80 1.5170(17) yes
N71 C84 1.5197(18) yes
C72 C73 1.517(2) yes
C72 H721 0.957 no
C72 H722 0.981 no
C73 C74 1.512(2) yes
C73 H731 0.972 no
C73 H732 0.955 no
C74 C75 1.514(2) yes
C74 H741 0.960 no
C74 H742 0.980 no
C75 H753 0.972 no
C75 H752 0.962 no
C75 H751 0.986 no
C76 C77 1.510(2) yes
C76 H762 0.964 no
C76 H761 0.959 no
C77 C78 1.521(2) yes
C77 H771 0.977 no
C77 H772 0.972 no
C78 C79 1.516(2) yes
C78 H781 0.983 no
C78 H782 0.981 no
C79 H793 0.973 no
C79 H792 0.985 no
C79 H791 0.987 no
C80 H801 0.976 no
C80 H802 0.957 no
C117 C112 1.374(4) yes
C117 C116 1.390(4) yes
C117 H1171 0.915 no
C82 H821 0.987 no
C82 H822 0.972 no
C115 C116 1.381(4) yes
C115 C114 1.360(4) yes
C115 H1151 0.954 no
C84 C85 1.513(2) yes
C84 H841 0.986 no
C84 H842 0.981 no
C85 C86 1.517(2) yes
C85 H851 0.961 no
C85 H852 0.957 no
C86 C87 1.512(3) yes
C86 H862 0.983 no
C86 H861 0.969 no
C87 H873 0.942 no
C87 H872 0.979 no
C87 H871 0.985 no
C112 C113 1.405(4) yes
C116 H1161 0.932 no
C14 H141 0.932 no
C114 C113 1.387(4) yes
C114 H1141 0.954 no
C113 H1131 0.931 no

loop_
_geom_hbond_atom_site_label_D
_geom_hbond_atom_site_label_H
_geom_hbond_atom_site_label_A
_geom_hbond_angle_DHA
_geom_hbond_distance_DH
_geom_hbond_distance_HA
_geom_hbond_distance_DA
_geom_hbond_publ_flag
C84 H841 O1 129.95 0.986 2.589 3.310(5) yes
